data_7047969
loop_
_publ_author_name
'Garc\'ia-L\'opez, V\'ictor'
'Palacios-Corella, Mario'
'Abherv\'e, Alexandre'
'Pellicer-Carre\~no, Isaac'
'Desplanches, C\'edric'
'Clemente-Le\'on, Miguel'
'Coronado, Eugenio'

_publ_section_title
;
 Spin-crossover compounds based on iron(ii) complexes of
 2,6-bis(pyrazol-1-yl)pyridine (bpp) functionalized with carboxylic acid
 and ethyl carboxylic acid.
;
_journal_issue 47
_journal_name_full 'Dalton transactions (Cambridge, England : 2003)'
_journal_page_first 16958
_journal_page_last 16968
_journal_paper_doi 10.1039/c8dt03511c
_journal_volume 47
_journal_year 2018
_chemical_formula_moiety '2(C28 H26 Fe N10 O4), 4(Cl O4), 3(C3 H6 O)'
_chemical_formula_sum 'C65 H70 Cl4 Fe2 N20 O27'
_chemical_formula_weight 1816.91
_space_group_crystal_system triclinic
_space_group_IT_number 2
_space_group_name_Hall '-P 1'
_space_group_name_H-M_alt 'P -1'
_symmetry_space_group_name_Hall '-P 1'
_symmetry_space_group_name_H-M 'P -1'
_atom_sites_solution_hydrogens geom
_atom_sites_solution_primary dual
_audit_creation_date 2018-11-02
_audit_creation_method
;
Olex2 1.2
(compiled May 18 2018 14:05:52 for OlexSys, GUI svn.r5506)
;
_audit_update_record
;
2018-11-05 deposited with the CCDC.
2018-11-06 downloaded from the CCDC.
;
_cell_angle_alpha 110.978(3)
_cell_angle_beta 95.650(3)
_cell_angle_gamma 91.629(3)
_cell_formula_units_Z 2
_cell_length_a 8.4649(3)
_cell_length_b 21.2806(5)
_cell_length_c 23.1689(8)
_cell_measurement_reflns_used 6544
_cell_measurement_temperature 120.00(10)
_cell_measurement_theta_max 25.2460
_cell_measurement_theta_min 3.5250
_cell_volume 3868.9(2)
_computing_cell_refinement 'CrysAlisPro 1.171.39.46 (Rigaku OD, 2018)'
_computing_data_collection 'CrysAlisPro 1.171.39.46 (Rigaku OD, 2018)'
_computing_data_reduction 'CrysAlisPro 1.171.39.46 (Rigaku OD, 2018)'
_computing_molecular_graphics 'Olex2 (Dolomanov et al., 2009)'
_computing_publication_material 'Olex2 (Dolomanov et al., 2009)'
_computing_structure_refinement 'ShelXL (Sheldrick, 2015)'
_computing_structure_solution 'ShelXT (Sheldrick, 2015)'
_diffrn_ambient_environment N~2~
_diffrn_ambient_temperature 120.00(10)
_diffrn_detector 'CCD plate'
_diffrn_detector_area_resol_mean 16.0267
_diffrn_detector_type Sapphire3
_diffrn_measured_fraction_theta_full 0.998
_diffrn_measured_fraction_theta_max 0.882
_diffrn_measurement_details
;
List of Runs (angles in degrees, time in seconds):

  # Type    Start    End  Width  t~exp~   \w     \q     \k     \f   Frames
#--------------------------------------------------------------------------
  1  \w    -88.00  11.00   1.00   12.00    --  -17.68 -68.00-123.09   99
  2  \w    -88.00  11.00   1.00   12.00    --  -17.68 -68.00 -32.90   99
  3  \w    -89.00  11.00   1.00   12.00    --  -17.68 -69.00  85.76  100
  4  \w    -87.00   8.00   1.00   12.00    --  -17.68 -63.00 164.74   95
  5  \w    -51.00  48.00   1.00   12.00    --   20.00 -67.00-138.90   99
  6  \w    -51.00  48.00   1.00   12.00    --   20.00 -68.00  27.26   99
  7  \w    -51.00  48.00   1.00   12.00    --   20.00 -68.00 102.20   99
  8  \w    -51.00  49.00   1.00   12.00    --   20.00 -69.00 -46.77  100
  9  \w    -51.00  26.00   1.00   12.00    --   20.00 -69.00-166.60   77
;
_diffrn_measurement_device 'four-circle diffractometer'
_diffrn_measurement_device_type 'SuperNova, Single source at offset/far, Sapphire3'
_diffrn_measurement_method '\w scans'
_diffrn_orient_matrix_type 'CrysAlisPro convention (1999,Acta A55,543-557)'
_diffrn_orient_matrix_UB_11 0.0070554000
_diffrn_orient_matrix_UB_12 -0.0078110000
_diffrn_orient_matrix_UB_13 0.0274079000
_diffrn_orient_matrix_UB_21 0.0808859000
_diffrn_orient_matrix_UB_22 -0.0065336000
_diffrn_orient_matrix_UB_23 -0.0035272000
_diffrn_orient_matrix_UB_31 0.0230471000
_diffrn_orient_matrix_UB_32 0.0343013000
_diffrn_orient_matrix_UB_33 0.0180597000
_diffrn_radiation_monochromator mirror
_diffrn_radiation_probe x-ray
_diffrn_radiation_type MoK\a
_diffrn_radiation_wavelength 0.71073
_diffrn_reflns_av_R_equivalents 0.0849
_diffrn_reflns_av_unetI/netI 0.1183
_diffrn_reflns_Laue_measured_fraction_full 0.998
_diffrn_reflns_Laue_measured_fraction_max 0.882
_diffrn_reflns_limit_h_max 11
_diffrn_reflns_limit_h_min -10
_diffrn_reflns_limit_k_max 27
_diffrn_reflns_limit_k_min -27
_diffrn_reflns_limit_l_max 30
_diffrn_reflns_limit_l_min -30
_diffrn_reflns_number 59794
_diffrn_reflns_point_group_measured_fraction_full 0.998
_diffrn_reflns_point_group_measured_fraction_max 0.882
_diffrn_reflns_theta_full 25.242
_diffrn_reflns_theta_max 28.221
_diffrn_reflns_theta_min 3.238
_diffrn_source 'micro-focus sealed X-ray tube'
_diffrn_source_type 'SuperNova (Mo) X-ray Source'
_exptl_absorpt_coefficient_mu 0.608
_exptl_absorpt_correction_T_max 1.00000
_exptl_absorpt_correction_T_min 0.49022
_exptl_absorpt_correction_type multi-scan
_exptl_absorpt_process_details
;
CrysAlisPro 1.171.39.46 (Rigaku Oxford Diffraction, 2018)
Empirical absorption correction using spherical harmonics,
 implemented in SCALE3 ABSPACK scaling algorithm.
;
_exptl_crystal_colour red
_exptl_crystal_colour_primary red
_exptl_crystal_density_diffrn 1.560
_exptl_crystal_description needle
_exptl_crystal_F_000 1872
_exptl_crystal_size_max 0.39
_exptl_crystal_size_mid 0.09
_exptl_crystal_size_min 0.03
_refine_diff_density_max 1.313
_refine_diff_density_min -0.720
_refine_diff_density_rms 0.099
_refine_ls_extinction_method none
_refine_ls_goodness_of_fit_ref 1.036
_refine_ls_hydrogen_treatment constr
_refine_ls_matrix_type full
_refine_ls_number_parameters 1108
_refine_ls_number_reflns 16847
_refine_ls_number_restraints 0
_refine_ls_restrained_S_all 1.036
_refine_ls_R_factor_all 0.1555
_refine_ls_R_factor_gt 0.0682
_refine_ls_shift/su_max 0.002
_refine_ls_shift/su_mean 0.000
_refine_ls_structure_factor_coef Fsqd
_refine_ls_weighting_details 'w=1/[\s^2^(Fo^2^)+(0.0656P)^2^+2.9907P] where P=(Fo^2^+2Fc^2^)/3'
_refine_ls_weighting_scheme calc
_refine_ls_wR_factor_gt 0.1499
_refine_ls_wR_factor_ref 0.2041
_reflns_Friedel_coverage 0.000
_reflns_number_gt 8370
_reflns_number_total 16847
_reflns_threshold_expression 'I > 2\s(I)'
_cod_data_source_file c8dt03511c2.cif
_cod_data_source_block vg77_5
_cod_depositor_comments 'Adding full bibliography for 7047960--7047970.cif.'
_cod_database_code 7047969
_shelx_shelxl_version_number 2018/1
_shelx_space_group_comment
;
The symmetry employed for this shelxl refinement is uniquely defined
by the following loop, which should always be used as a source of
symmetry information in preference to the above space-group names.
They are only intended as comments.
;
_shelx_estimated_absorpt_t_max 0.982
_shelx_estimated_absorpt_t_min 0.798
_reflns_odcompleteness_completeness 99.75
_reflns_odcompleteness_iscentric 1
_reflns_odcompleteness_theta 24.97
_olex2_refinement_description
;
1. Fixed Uiso
 At 1.2 times of:
  All C(H) groups, All C(H,H) groups
 At 1.5 times of:
  All C(H,H,H) groups
2. Others
 Fixed Sof: O13(0.5) O14(0.5) O15(0.5) O16(0.5) O17(0.5) O18(0.5) O19(0.5)
 O20(0.5) O21A(0.6) O21B(0.4) O22A(0.6) O22B(0.4) O23A(0.6) O23B(0.4) O24A(0.6)
 O24B(0.4)
3.a Secondary CH2 refined with riding coordinates:
 C13(H13A,H13B), C27(H27A,H27B), C41(H41A,H41B), C55(H55A,H55B)
3.b Aromatic/amide H refined with riding coordinates:
 C1(H1), C2(H2), C3(H3), C5(H5), C7(H7), C9(H9), C10(H10), C11(H11), C15(H15),
 C16(H16), C17(H17), C19(H19), C21(H21), C23(H23), C24(H24), C25(H25), C29(H29),
  C30(H30), C31(H31), C33(H33), C35(H35), C37(H37), C38(H38), C39(H39),
 C43(H43), C44(H44), C45(H45), C47(H47), C49(H49), C51(H51), C52(H52), C53(H53)
3.c Idealised Me refined as rotating group:
 C14(H14A,H14B,H14C), C28(H28A,H28B,H28C), C42(H42A,H42B,H42C), C56(H56A,H56B,
 H56C), C57(H57A,H57B,H57C), C59(H59A,H59B,H59C), C60(H60A,H60B,H60C), C62(H62A,
 H62B,H62C), C63(H63A,H63B,H63C), C65(H65A,H65B,H65C)
;
_olex2_submission_special_instructions 'No special instructions were received'
_oxdiff_exptl_absorpt_empirical_details
;
Empirical correction (ABSPACK) includes:
- Absorption correction using spherical harmonics
- Frame scaling
;
_oxdiff_exptl_absorpt_empirical_full_max 1.522
_oxdiff_exptl_absorpt_empirical_full_min 0.483

loop_
_space_group_symop_operation_xyz
'x, y, z'
'-x, -y, -z'

loop_
_atom_site_label
_atom_site_type_symbol
_atom_site_fract_x
_atom_site_fract_y
_atom_site_fract_z
_atom_site_U_iso_or_equiv
_atom_site_adp_type
_atom_site_occupancy
_atom_site_site_symmetry_order
_atom_site_calc_flag
_atom_site_refinement_flags_posn
_atom_site_refinement_flags_adp
_atom_site_refinement_flags_occupancy
_atom_site_disorder_assembly
_atom_site_disorder_group
Fe1 Fe 1.15595(8) 0.75927(3) 0.98556(3) 0.01781(18) Uani 1 1 d . . . . .
O1 O 1.0014(4) 1.08985(16) 1.11899(17) 0.0420(10) Uani 1 1 d . . . . .
O2 O 1.2321(4) 1.08760(15) 1.17564(15) 0.0305(8) Uani 1 1 d . . . . .
O3 O 1.2912(4) 0.43685(14) 0.80300(15) 0.0262(8) Uani 1 1 d . . . . .
O4 O 1.2814(4) 0.43000(14) 0.89782(14) 0.0258(8) Uani 1 1 d . . . . .
N1 N 0.9335(4) 0.76989(17) 0.95777(16) 0.0204(9) Uani 1 1 d . . . . .
N2 N 0.8948(4) 0.83644(17) 0.98119(16) 0.0198(9) Uani 1 1 d . . . . .
N3 N 1.1437(4) 0.85229(17) 1.03038(16) 0.0176(8) Uani 1 1 d . . . . .
N4 N 1.3963(4) 0.84780(17) 1.06959(17) 0.0204(9) Uani 1 1 d . . . . .
N5 N 1.3727(4) 0.78152(16) 1.02831(16) 0.0171(8) Uani 1 1 d . . . . .
N6 N 1.2212(4) 0.76060(17) 0.90673(16) 0.0184(8) Uani 1 1 d . . . . .
N7 N 1.2400(4) 0.69663(17) 0.86523(16) 0.0187(9) Uani 1 1 d . . . . .
N8 N 1.1754(4) 0.66596(17) 0.94357(16) 0.0164(8) Uani 1 1 d . . . . .
N9 N 1.1102(4) 0.65699(17) 1.03261(16) 0.0186(8) Uani 1 1 d . . . . .
N10 N 1.0997(4) 0.72569(17) 1.04999(17) 0.0198(9) Uani 1 1 d . . . . .
C1 C 0.8087(6) 0.7372(2) 0.9183(2) 0.0273(12) Uani 1 1 d . . . . .
H1 H 0.800854 0.691254 0.894983 0.033 Uiso 1 1 calc R . . . .
C2 C 0.6903(6) 0.7809(3) 0.9163(2) 0.0318(12) Uani 1 1 d . . . . .
H2 H 0.591536 0.769490 0.892387 0.038 Uiso 1 1 calc R . . . .
C3 C 0.7477(6) 0.8434(2) 0.9561(2) 0.0263(11) Uani 1 1 d . . . . .
H3 H 0.695990 0.883174 0.964526 0.032 Uiso 1 1 calc R . . . .
C4 C 1.0105(5) 0.8829(2) 1.0237(2) 0.0192(10) Uani 1 1 d . . . . .
C5 C 0.9954(6) 0.9503(2) 1.0550(2) 0.0234(11) Uani 1 1 d . . . . .
H5 H 0.903290 0.970845 1.048652 0.028 Uiso 1 1 calc R . . . .
C6 C 1.1247(6) 0.9863(2) 1.0969(2) 0.0237(11) Uani 1 1 d . . . . .
C7 C 1.2630(6) 0.9555(2) 1.1055(2) 0.0226(11) Uani 1 1 d . . . . .
H7 H 1.348602 0.979468 1.133968 0.027 Uiso 1 1 calc R . . . .
C8 C 1.2685(5) 0.8882(2) 1.0702(2) 0.0190(10) Uani 1 1 d . . . . .
C9 C 1.5448(6) 0.8603(2) 1.0997(2) 0.0257(11) Uani 1 1 d . . . . .
H9 H 1.587699 0.901080 1.129447 0.031 Uiso 1 1 calc R . . . .
C10 C 1.6209(6) 0.8021(2) 1.0784(2) 0.0281(12) Uani 1 1 d . . . . .
H10 H 1.724755 0.795336 1.090893 0.034 Uiso 1 1 calc R . . . .
C11 C 1.5110(5) 0.7545(2) 1.0338(2) 0.0243(11) Uani 1 1 d . . . . .
H11 H 1.531639 0.710292 1.011299 0.029 Uiso 1 1 calc R . . . .
C12 C 1.1095(6) 1.0604(2) 1.1315(2) 0.0267(12) Uani 1 1 d . . . . .
C13 C 1.2257(7) 1.1598(2) 1.2125(2) 0.0386(14) Uani 1 1 d . . . . .
H13A H 1.179186 1.182585 1.186019 0.046 Uiso 1 1 calc R . . . .
H13B H 1.332702 1.179921 1.228868 0.046 Uiso 1 1 calc R . . . .
C14 C 1.1288(7) 1.1687(3) 1.2647(3) 0.0531(17) Uani 1 1 d . . . . .
H14A H 1.020781 1.152165 1.248324 0.080 Uiso 1 1 calc GR . . . .
H14B H 1.131666 1.215662 1.290172 0.080 Uiso 1 1 calc GR . . . .
H14C H 1.171421 1.143894 1.289428 0.080 Uiso 1 1 calc GR . . . .
C15 C 1.2485(5) 0.8016(2) 0.8768(2) 0.0210(10) Uani 1 1 d . . . . .
H15 H 1.242285 0.848109 0.893220 0.025 Uiso 1 1 calc R . . . .
C16 C 1.2881(5) 0.7655(2) 0.8167(2) 0.0230(11) Uani 1 1 d . . . . .
H16 H 1.313752 0.782934 0.787023 0.028 Uiso 1 1 calc R . . . .
C17 C 1.2808(5) 0.6995(2) 0.8112(2) 0.0232(11) Uani 1 1 d . . . . .
H17 H 1.300460 0.662988 0.776537 0.028 Uiso 1 1 calc R . . . .
C18 C 1.2200(5) 0.6433(2) 0.8865(2) 0.0161(10) Uani 1 1 d . . . . .
C19 C 1.2468(5) 0.5762(2) 0.8552(2) 0.0201(10) Uani 1 1 d . . . . .
H19 H 1.273252 0.560774 0.814645 0.024 Uiso 1 1 calc R . . . .
C20 C 1.2316(5) 0.5331(2) 0.8885(2) 0.0177(10) Uani 1 1 d . . . . .
C21 C 1.1870(5) 0.5560(2) 0.9481(2) 0.0186(10) Uani 1 1 d . . . . .
H21 H 1.177435 0.527399 0.970116 0.022 Uiso 1 1 calc R . . . .
C22 C 1.1573(5) 0.6233(2) 0.9732(2) 0.0172(10) Uani 1 1 d . . . . .
C23 C 1.0818(5) 0.6360(2) 1.0802(2) 0.0223(11) Uani 1 1 d . . . . .
H23 H 1.083682 0.592217 1.079813 0.027 Uiso 1 1 calc R . . . .
C24 C 1.0501(6) 0.6923(2) 1.1284(2) 0.0271(12) Uani 1 1 d . . . . .
H24 H 1.025043 0.694172 1.167120 0.032 Uiso 1 1 calc R . . . .
C25 C 1.0625(5) 0.7460(2) 1.1080(2) 0.0201(10) Uani 1 1 d . . . . .
H25 H 1.046893 0.790403 1.131818 0.024 Uiso 1 1 calc R . . . .
C26 C 1.2711(5) 0.4616(2) 0.8573(2) 0.0204(10) Uani 1 1 d . . . . .
C27 C 1.3418(6) 0.3629(2) 0.8782(2) 0.0281(12) Uani 1 1 d . . . . .
H27A H 1.320487 0.341080 0.833372 0.034 Uiso 1 1 calc R . . . .
H27B H 1.288427 0.335514 0.897103 0.034 Uiso 1 1 calc R . . . .
C28 C 1.5176(6) 0.3687(2) 0.8976(2) 0.0332(13) Uani 1 1 d . . . . .
H28A H 1.570347 0.394560 0.877764 0.050 Uiso 1 1 calc GR . . . .
H28B H 1.556809 0.324448 0.885511 0.050 Uiso 1 1 calc GR . . . .
H28C H 1.538298 0.390747 0.941968 0.050 Uiso 1 1 calc GR . . . .
Fe2 Fe 0.67298(8) 0.76607(3) 0.48934(3) 0.01779(18) Uani 1 1 d . . . . .
O5 O 0.8128(4) 0.44552(15) 0.30262(15) 0.0284(8) Uani 1 1 d . . . . .
O6 O 0.7900(4) 0.43518(14) 0.39539(14) 0.0272(8) Uani 1 1 d . . . . .
O7 O 0.4911(5) 1.09354(16) 0.60971(18) 0.0477(11) Uani 1 1 d . . . . .
O8 O 0.7038(5) 1.09514(16) 0.67581(16) 0.0384(10) Uani 1 1 d . . . . .
N11 N 0.6105(4) 0.72967(17) 0.55121(17) 0.0198(9) Uani 1 1 d . . . . .
N12 N 0.6236(4) 0.66074(17) 0.53267(16) 0.0183(8) Uani 1 1 d . . . . .
N13 N 0.6984(4) 0.67328(17) 0.44633(16) 0.0161(8) Uani 1 1 d . . . . .
N14 N 0.7634(4) 0.70622(17) 0.36920(16) 0.0186(8) Uani 1 1 d . . . . .
N15 N 0.7444(4) 0.76993(17) 0.41223(17) 0.0208(9) Uani 1 1 d . . . . .
N16 N 0.8876(4) 0.79293(17) 0.53596(16) 0.0183(8) Uani 1 1 d . . . . .
N17 N 0.9004(5) 0.85874(17) 0.57732(16) 0.0211(9) Uani 1 1 d . . . . .
N18 N 0.6504(4) 0.85863(17) 0.53377(16) 0.0178(8) Uani 1 1 d . . . . .
N19 N 0.4036(4) 0.83720(18) 0.48145(17) 0.0218(9) Uani 1 1 d . . . . .
N20 N 0.4509(4) 0.77265(17) 0.45810(16) 0.0206(9) Uani 1 1 d . . . . .
C29 C 0.5633(5) 0.7477(2) 0.6073(2) 0.0240(11) Uani 1 1 d . . . . .
H29 H 0.544076 0.791672 0.631379 0.029 Uiso 1 1 calc R . . . .
C30 C 0.5460(5) 0.6921(2) 0.6258(2) 0.0239(11) Uani 1 1 d . . . . .
H30 H 0.514652 0.692269 0.663197 0.029 Uiso 1 1 calc R . . . .
C31 C 0.5848(5) 0.6378(2) 0.5775(2) 0.0213(11) Uani 1 1 d . . . . .
H31 H 0.584752 0.593383 0.575624 0.026 Uiso 1 1 calc R . . . .
C32 C 0.6754(5) 0.6288(2) 0.4743(2) 0.0176(10) Uani 1 1 d . . . . .
C33 C 0.7034(5) 0.5618(2) 0.4477(2) 0.0198(10) Uani 1 1 d . . . . .
H33 H 0.691073 0.532004 0.468378 0.024 Uiso 1 1 calc R . . . .
C34 C 0.7509(5) 0.5407(2) 0.3888(2) 0.0171(10) Uani 1 1 d . . . . .
C35 C 0.7696(5) 0.5853(2) 0.3573(2) 0.0185(10) Uani 1 1 d . . . . .
H35 H 0.798408 0.570804 0.317115 0.022 Uiso 1 1 calc R . . . .
C36 C 0.7429(5) 0.6518(2) 0.3894(2) 0.0186(10) Uani 1 1 d . . . . .
C37 C 0.8057(5) 0.7107(2) 0.3156(2) 0.0242(11) Uani 1 1 d . . . . .
H37 H 0.826417 0.675031 0.280366 0.029 Uiso 1 1 calc R . . . .
C38 C 0.8121(6) 0.7775(2) 0.3230(2) 0.0256(11) Uani 1 1 d . . . . .
H38 H 0.836560 0.796157 0.293977 0.031 Uiso 1 1 calc R . . . .
C39 C 0.7745(5) 0.8120(2) 0.3831(2) 0.0217(11) Uani 1 1 d . . . . .
H39 H 0.770853 0.858622 0.400696 0.026 Uiso 1 1 calc R . . . .
C40 C 0.7894(5) 0.4687(2) 0.3563(2) 0.0241(11) Uani 1 1 d . . . . .
C41 C 0.8432(6) 0.3670(2) 0.3749(2) 0.0271(12) Uani 1 1 d . . . . .
H41A H 0.828708 0.347271 0.329851 0.032 Uiso 1 1 calc R . . . .
H41B H 0.780408 0.339330 0.390800 0.032 Uiso 1 1 calc R . . . .
C42 C 1.0156(6) 0.3691(2) 0.3984(3) 0.0356(13) Uani 1 1 d . . . . .
H42A H 1.078267 0.393131 0.379613 0.053 Uiso 1 1 calc GR . . . .
H42B H 1.048344 0.323896 0.387752 0.053 Uiso 1 1 calc GR . . . .
H42C H 1.030498 0.391559 0.442784 0.053 Uiso 1 1 calc GR . . . .
C43 C 1.0282(6) 0.7696(2) 0.5452(2) 0.0246(11) Uani 1 1 d . . . . .
H43 H 1.055327 0.725982 0.523749 0.030 Uiso 1 1 calc R . . . .
C44 C 1.1293(6) 0.8189(2) 0.5912(2) 0.0301(12) Uani 1 1 d . . . . .
H44 H 1.232934 0.814399 0.605970 0.036 Uiso 1 1 calc R . . . .
C45 C 1.0466(6) 0.8747(2) 0.6100(2) 0.0256(11) Uani 1 1 d . . . . .
H45 H 1.083386 0.916300 0.639889 0.031 Uiso 1 1 calc R . . . .
C46 C 0.7687(5) 0.8966(2) 0.5751(2) 0.0193(10) Uani 1 1 d . . . . .
C47 C 0.7571(6) 0.9641(2) 0.6097(2) 0.0225(11) Uani 1 1 d . . . . .
H47 H 0.838479 0.989509 0.639703 0.027 Uiso 1 1 calc R . . . .
C48 C 0.6162(6) 0.9923(2) 0.5971(2) 0.0221(11) Uani 1 1 d . . . . .
C49 C 0.4924(6) 0.9534(2) 0.5542(2) 0.0255(11) Uani 1 1 d . . . . .
H49 H 0.398819 0.972131 0.546081 0.031 Uiso 1 1 calc R . . . .
C50 C 0.5135(5) 0.8860(2) 0.5242(2) 0.0186(10) Uani 1 1 d . . . . .
C51 C 0.2536(6) 0.8410(2) 0.4564(2) 0.0275(12) Uani 1 1 d . . . . .
H51 H 0.196402 0.879361 0.465176 0.033 Uiso 1 1 calc R . . . .
C52 C 0.2030(6) 0.7776(2) 0.4159(2) 0.0298(12) Uani 1 1 d . . . . .
H52 H 0.105399 0.764274 0.391423 0.036 Uiso 1 1 calc R . . . .
C53 C 0.3280(6) 0.7369(2) 0.4188(2) 0.0255(11) Uani 1 1 d . . . . .
H53 H 0.325372 0.690812 0.396175 0.031 Uiso 1 1 calc R . . . .
C54 C 0.5950(7) 1.0656(2) 0.6282(2) 0.0314(13) Uani 1 1 d . . . . .
C55 C 0.6953(7) 1.1671(2) 0.7113(2) 0.0432(15) Uani 1 1 d . . . . .
H55A H 0.652394 1.189195 0.683689 0.052 Uiso 1 1 calc R . . . .
H55B H 0.801402 1.187414 0.729027 0.052 Uiso 1 1 calc R . . . .
C56 C 0.5929(8) 1.1771(3) 0.7618(3) 0.0576(18) Uani 1 1 d . . . . .
H56A H 0.486411 1.159257 0.744071 0.086 Uiso 1 1 calc GR . . . .
H56B H 0.592301 1.224421 0.785670 0.086 Uiso 1 1 calc GR . . . .
H56C H 0.633706 1.154134 0.788412 0.086 Uiso 1 1 calc GR . . . .
Cl1 Cl 0.26411(15) 0.43917(6) 0.07465(6) 0.0300(3) Uani 1 1 d . . . . .
O9 O 0.3995(5) 0.4782(3) 0.1136(3) 0.0950(19) Uani 1 1 d . . . . .
O10 O 0.1768(4) 0.48013(17) 0.04673(17) 0.0412(10) Uani 1 1 d . . . . .
O11 O 0.1652(4) 0.42082(16) 0.11429(16) 0.0375(9) Uani 1 1 d . . . . .
O12 O 0.3024(7) 0.3808(2) 0.0281(2) 0.095(2) Uani 1 1 d . . . . .
Cl2 Cl 0.500000 1.000000 1.000000 0.0343(5) Uani 1 2 d S T P . .
O13 O 0.5529(10) 1.0636(3) 1.0122(4) 0.045(2) Uani 0.5 1 d . . . . .
O14 O 0.5647(8) 0.9675(3) 1.0413(3) 0.0280(16) Uani 0.5 1 d . . . . .
O15 O 0.3267(8) 0.9886(3) 0.9902(3) 0.0367(18) Uani 0.5 1 d . . . . .
O16 O 0.5480(9) 0.9544(3) 0.9352(3) 0.0373(19) Uani 0.5 1 d . . . . .
Cl3 Cl 1.000000 1.000000 0.500000 0.0375(5) Uani 1 2 d S T P . .
O17 O 0.9562(9) 0.9373(3) 0.4960(3) 0.0365(18) Uani 0.5 1 d . . . . .
O18 O 1.0436(8) 0.9515(3) 0.4325(3) 0.0343(18) Uani 0.5 1 d . . . . .
O19 O 1.1732(8) 1.0140(3) 0.5097(3) 0.0304(16) Uani 0.5 1 d . . . . .
O20 O 1.0728(8) 0.9720(3) 0.5402(3) 0.0336(17) Uani 0.5 1 d . . . . .
Cl4 Cl 1.0494(2) 1.07575(8) 0.77643(7) 0.0558(5) Uani 1 1 d . . . . .
O21A O 1.0297(11) 1.0133(4) 0.7332(4) 0.068(2) Uiso 0.6 1 d . . . A 1
O21B O 1.0966(15) 1.0326(6) 0.7192(6) 0.071(4) Uiso 0.4 1 d . . . A 2
O22A O 1.0368(11) 1.1350(4) 0.7614(4) 0.069(3) Uiso 0.6 1 d . . . A 1
O22B O 1.127(2) 1.1342(9) 0.7753(8) 0.116(6) Uiso 0.4 1 d . . . A 2
O23A O 1.1136(10) 1.0866(4) 0.8350(4) 0.053(2) Uiso 0.6 1 d . . . A 1
O23B O 1.1595(16) 1.0659(7) 0.8265(6) 0.062(4) Uiso 0.4 1 d . . . A 2
O24A O 0.8814(8) 1.0869(3) 0.7957(3) 0.0529(19) Uiso 0.6 1 d . . . A 1
O24B O 0.893(3) 1.0303(12) 0.7623(11) 0.187(9) Uiso 0.4 1 d . . . A 2
Cl5 Cl 0.25048(15) 0.56280(6) 0.43090(6) 0.0285(3) Uani 1 1 d . . . . .
O25 O 0.2059(6) 0.6228(2) 0.4755(2) 0.0788(16) Uani 1 1 d . . . . .
O26 O 0.1176(5) 0.5208(2) 0.3923(2) 0.0733(15) Uani 1 1 d . . . . .
O27 O 0.3495(4) 0.58018(16) 0.39105(15) 0.0344(9) Uani 1 1 d . . . . .
O28 O 0.3407(4) 0.52529(17) 0.46219(16) 0.0387(9) Uani 1 1 d . . . . .
O29 O 0.6292(5) 0.68125(18) 0.76097(17) 0.0449(10) Uani 1 1 d . . . . .
C57 C 0.8714(6) 0.6285(3) 0.7626(3) 0.0452(15) Uani 1 1 d . . . . .
H57A H 0.918322 0.672685 0.769806 0.068 Uiso 1 1 calc GR . . . .
H57B H 0.905076 0.596770 0.725411 0.068 Uiso 1 1 calc GR . . . .
H57C H 0.904525 0.615556 0.797282 0.068 Uiso 1 1 calc GR . . . .
C58 C 0.6947(7) 0.6294(3) 0.7550(2) 0.0324(13) Uani 1 1 d . . . . .
C59 C 0.6024(7) 0.5641(3) 0.7412(3) 0.0493(16) Uani 1 1 d . . . . .
H59A H 0.620177 0.549953 0.776180 0.074 Uiso 1 1 calc GR . . . .
H59B H 0.636477 0.530565 0.705174 0.074 Uiso 1 1 calc GR . . . .
H59C H 0.491132 0.569542 0.733408 0.074 Uiso 1 1 calc GR . . . .
O30 O 0.1442(5) 0.67534(18) 0.26129(17) 0.0459(10) Uani 1 1 d . . . . .
C60 C 0.3844(6) 0.6218(3) 0.2633(3) 0.0414(14) Uani 1 1 d . . . . .
H60A H 0.415538 0.591522 0.224839 0.062 Uiso 1 1 calc GR . . . .
H60B H 0.418314 0.606141 0.296243 0.062 Uiso 1 1 calc GR . . . .
H60C H 0.432970 0.666103 0.272408 0.062 Uiso 1 1 calc GR . . . .
C61 C 0.2091(6) 0.6242(3) 0.2575(2) 0.0316(12) Uani 1 1 d . . . . .
C62 C 0.1139(6) 0.5593(2) 0.2468(2) 0.0346(13) Uani 1 1 d . . . . .
H62A H 0.130719 0.547726 0.283303 0.052 Uiso 1 1 calc GR . . . .
H62B H 0.147539 0.523853 0.211992 0.052 Uiso 1 1 calc GR . . . .
H62C H 0.002968 0.564821 0.238367 0.052 Uiso 1 1 calc GR . . . .
O31 O 0.3922(5) 0.8507(2) 0.71675(19) 0.0629(13) Uani 1 1 d . . . . .
C63 C 0.3249(8) 0.9351(3) 0.8067(3) 0.0550(18) Uani 1 1 d . . . . .
H63A H 0.236420 0.904627 0.804299 0.083 Uiso 1 1 calc GR . . . .
H63B H 0.289002 0.979504 0.814770 0.083 Uiso 1 1 calc GR . . . .
H63C H 0.403874 0.936143 0.839830 0.083 Uiso 1 1 calc GR . . . .
C64 C 0.3945(7) 0.9120(3) 0.7472(3) 0.0430(15) Uani 1 1 d . . . . .
C65 C 0.4649(8) 0.9598(4) 0.7262(3) 0.076(2) Uani 1 1 d . . . . .
H65A H 0.569517 0.974627 0.748049 0.115 Uiso 1 1 calc GR . . . .
H65B H 0.400680 0.997790 0.733834 0.115 Uiso 1 1 calc GR . . . .
H65C H 0.472306 0.939432 0.682341 0.115 Uiso 1 1 calc GR . . . .

loop_
_atom_site_aniso_label
_atom_site_aniso_U_11
_atom_site_aniso_U_22
_atom_site_aniso_U_33
_atom_site_aniso_U_23
_atom_site_aniso_U_13
_atom_site_aniso_U_12
Fe1 0.0206(4) 0.0141(3) 0.0174(4) 0.0036(3) 0.0028(3) 0.0060(3)
O1 0.043(2) 0.0229(19) 0.052(3) 0.0045(17) -0.003(2) 0.0173(18)
O2 0.035(2) 0.0165(16) 0.030(2) -0.0020(15) 0.0006(17) 0.0020(15)
O3 0.033(2) 0.0182(16) 0.0241(19) 0.0025(14) 0.0050(16) 0.0079(15)
O4 0.035(2) 0.0150(16) 0.0272(19) 0.0059(14) 0.0086(16) 0.0102(15)
N1 0.024(2) 0.018(2) 0.018(2) 0.0059(16) 0.0048(17) 0.0065(17)
N2 0.021(2) 0.0184(19) 0.018(2) 0.0028(16) 0.0011(17) 0.0060(17)
N3 0.019(2) 0.0197(19) 0.015(2) 0.0072(16) 0.0054(17) 0.0085(17)
N4 0.019(2) 0.0136(18) 0.023(2) 0.0012(16) -0.0005(17) 0.0034(16)
N5 0.019(2) 0.0138(18) 0.019(2) 0.0052(16) 0.0071(16) 0.0060(16)
N6 0.021(2) 0.0134(18) 0.020(2) 0.0047(16) 0.0042(17) 0.0053(16)
N7 0.023(2) 0.0139(18) 0.019(2) 0.0049(16) 0.0047(17) 0.0068(16)
N8 0.016(2) 0.0183(19) 0.015(2) 0.0057(16) 0.0033(16) 0.0052(16)
N9 0.020(2) 0.0176(19) 0.018(2) 0.0051(16) 0.0040(17) 0.0067(16)
N10 0.020(2) 0.0152(19) 0.021(2) 0.0023(16) 0.0000(17) 0.0033(16)
C1 0.031(3) 0.025(3) 0.023(3) 0.007(2) 0.000(2) 0.001(2)
C2 0.024(3) 0.041(3) 0.031(3) 0.014(2) -0.001(2) 0.003(2)
C3 0.021(3) 0.026(3) 0.031(3) 0.009(2) 0.001(2) 0.010(2)
C4 0.019(3) 0.022(2) 0.019(2) 0.008(2) 0.006(2) 0.008(2)
C5 0.028(3) 0.019(2) 0.025(3) 0.009(2) 0.004(2) 0.009(2)
C6 0.032(3) 0.019(2) 0.019(3) 0.004(2) 0.008(2) 0.006(2)
C7 0.027(3) 0.016(2) 0.020(3) 0.0015(19) 0.002(2) 0.001(2)
C8 0.020(3) 0.021(2) 0.016(2) 0.0065(19) 0.001(2) 0.004(2)
C9 0.024(3) 0.022(2) 0.029(3) 0.008(2) -0.002(2) 0.002(2)
C10 0.023(3) 0.029(3) 0.032(3) 0.012(2) 0.001(2) 0.010(2)
C11 0.022(3) 0.023(2) 0.030(3) 0.011(2) 0.008(2) 0.008(2)
C12 0.035(3) 0.015(2) 0.026(3) 0.001(2) 0.012(2) 0.003(2)
C13 0.046(4) 0.016(3) 0.042(3) -0.004(2) 0.007(3) 0.001(2)
C14 0.051(4) 0.052(4) 0.036(4) -0.009(3) 0.007(3) 0.002(3)
C15 0.021(3) 0.021(2) 0.023(3) 0.010(2) 0.003(2) 0.011(2)
C16 0.025(3) 0.025(3) 0.023(3) 0.012(2) 0.004(2) 0.007(2)
C17 0.030(3) 0.021(2) 0.016(2) 0.002(2) 0.004(2) 0.007(2)
C18 0.015(3) 0.016(2) 0.017(2) 0.0066(19) 0.0029(19) 0.0018(19)
C19 0.020(3) 0.019(2) 0.018(2) 0.0026(19) 0.003(2) 0.005(2)
C20 0.014(3) 0.016(2) 0.021(3) 0.0035(19) 0.0036(19) 0.0020(19)
C21 0.020(3) 0.017(2) 0.020(2) 0.0086(19) 0.001(2) 0.005(2)
C22 0.017(3) 0.019(2) 0.015(2) 0.0065(19) -0.0023(19) 0.0020(19)
C23 0.029(3) 0.020(2) 0.019(3) 0.010(2) 0.001(2) 0.001(2)
C24 0.027(3) 0.032(3) 0.021(3) 0.008(2) 0.002(2) 0.005(2)
C25 0.019(3) 0.025(2) 0.012(2) 0.0011(19) 0.0055(19) 0.008(2)
C26 0.020(3) 0.018(2) 0.024(3) 0.008(2) 0.003(2) 0.002(2)
C27 0.035(3) 0.017(2) 0.032(3) 0.007(2) 0.005(2) 0.008(2)
C28 0.034(3) 0.027(3) 0.042(3) 0.016(2) 0.004(3) 0.008(2)
Fe2 0.0209(4) 0.0149(3) 0.0160(4) 0.0030(3) 0.0031(3) 0.0065(3)
O5 0.037(2) 0.0208(17) 0.0215(19) -0.0004(14) 0.0075(16) 0.0095(15)
O6 0.038(2) 0.0171(16) 0.0275(19) 0.0067(14) 0.0116(16) 0.0112(15)
O7 0.060(3) 0.0190(19) 0.054(3) 0.0033(18) -0.005(2) 0.0163(19)
O8 0.059(3) 0.0191(17) 0.027(2) -0.0025(15) -0.0009(19) 0.0106(17)
N11 0.021(2) 0.0140(19) 0.021(2) 0.0017(16) 0.0036(17) 0.0078(16)
N12 0.021(2) 0.0165(19) 0.016(2) 0.0033(16) 0.0036(17) 0.0060(16)
N13 0.016(2) 0.0185(19) 0.014(2) 0.0059(16) 0.0028(16) 0.0059(16)
N14 0.023(2) 0.0170(19) 0.016(2) 0.0047(16) 0.0058(17) 0.0048(17)
N15 0.024(2) 0.0157(19) 0.021(2) 0.0041(16) 0.0021(17) 0.0066(17)
N16 0.024(2) 0.0147(18) 0.014(2) 0.0021(15) 0.0055(17) 0.0051(17)
N17 0.024(2) 0.019(2) 0.018(2) 0.0037(16) 0.0005(17) 0.0055(17)
N18 0.018(2) 0.0186(19) 0.015(2) 0.0029(16) 0.0031(16) 0.0046(17)
N19 0.018(2) 0.019(2) 0.028(2) 0.0076(17) 0.0048(18) 0.0082(17)
N20 0.025(2) 0.0180(19) 0.018(2) 0.0045(16) 0.0024(17) 0.0049(17)
C29 0.021(3) 0.027(3) 0.021(3) 0.004(2) 0.004(2) 0.005(2)
C30 0.025(3) 0.032(3) 0.016(2) 0.009(2) 0.004(2) 0.007(2)
C31 0.021(3) 0.020(2) 0.023(3) 0.008(2) 0.002(2) -0.003(2)
C32 0.018(3) 0.016(2) 0.015(2) 0.0022(19) 0.0001(19) 0.0042(19)
C33 0.016(3) 0.018(2) 0.024(3) 0.006(2) 0.001(2) 0.0048(19)
C34 0.017(3) 0.014(2) 0.018(2) 0.0034(18) -0.0001(19) 0.0024(19)
C35 0.020(3) 0.019(2) 0.015(2) 0.0029(19) 0.0062(19) 0.006(2)
C36 0.020(3) 0.020(2) 0.017(2) 0.0073(19) 0.003(2) 0.006(2)
C37 0.024(3) 0.027(3) 0.022(3) 0.008(2) 0.007(2) 0.004(2)
C38 0.027(3) 0.026(3) 0.028(3) 0.015(2) 0.005(2) 0.006(2)
C39 0.023(3) 0.018(2) 0.026(3) 0.010(2) 0.005(2) 0.006(2)
C40 0.017(3) 0.022(2) 0.026(3) 0.002(2) -0.001(2) 0.001(2)
C41 0.028(3) 0.019(2) 0.033(3) 0.006(2) 0.008(2) 0.009(2)
C42 0.028(3) 0.032(3) 0.054(4) 0.023(3) 0.007(3) 0.009(2)
C43 0.026(3) 0.023(2) 0.028(3) 0.011(2) 0.005(2) 0.010(2)
C44 0.019(3) 0.033(3) 0.035(3) 0.009(2) -0.003(2) 0.005(2)
C45 0.025(3) 0.023(3) 0.028(3) 0.010(2) -0.004(2) -0.002(2)
C46 0.020(3) 0.020(2) 0.019(2) 0.007(2) 0.004(2) 0.005(2)
C47 0.029(3) 0.018(2) 0.017(2) 0.0028(19) 0.003(2) 0.003(2)
C48 0.032(3) 0.015(2) 0.019(3) 0.0051(19) 0.005(2) 0.005(2)
C49 0.032(3) 0.021(2) 0.025(3) 0.008(2) 0.007(2) 0.014(2)
C50 0.024(3) 0.018(2) 0.016(2) 0.0072(19) 0.006(2) 0.009(2)
C51 0.020(3) 0.032(3) 0.029(3) 0.010(2) 0.002(2) 0.007(2)
C52 0.022(3) 0.039(3) 0.028(3) 0.013(2) -0.003(2) 0.001(2)
C53 0.025(3) 0.025(3) 0.023(3) 0.006(2) 0.000(2) -0.001(2)
C54 0.051(4) 0.016(2) 0.027(3) 0.006(2) 0.009(3) 0.008(3)
C55 0.073(5) 0.016(3) 0.032(3) -0.001(2) 0.004(3) 0.008(3)
C56 0.076(5) 0.036(3) 0.045(4) -0.007(3) 0.011(4) 0.010(3)
Cl1 0.0297(8) 0.0263(6) 0.0386(8) 0.0163(6) 0.0071(6) 0.0081(6)
O9 0.049(3) 0.114(4) 0.135(5) 0.078(4) -0.038(3) -0.042(3)
O10 0.048(3) 0.036(2) 0.052(2) 0.0296(19) 0.011(2) 0.0151(18)
O11 0.053(3) 0.0286(19) 0.033(2) 0.0122(17) 0.0137(19) 0.0090(18)
O12 0.178(6) 0.060(3) 0.082(4) 0.043(3) 0.095(4) 0.078(3)
Cl2 0.0312(11) 0.0425(11) 0.0421(12) 0.0276(9) 0.0126(9) 0.0163(9)
O13 0.062(6) 0.014(4) 0.063(6) 0.014(4) 0.028(5) 0.006(4)
O14 0.036(4) 0.034(4) 0.016(4) 0.011(3) 0.005(3) 0.012(3)
O15 0.029(4) 0.041(4) 0.046(5) 0.021(4) 0.009(4) 0.013(4)
O16 0.062(5) 0.031(4) 0.026(4) 0.013(3) 0.022(4) 0.021(4)
Cl3 0.0238(11) 0.0423(11) 0.0657(14) 0.0396(11) 0.0147(9) 0.0143(9)
O17 0.052(5) 0.015(3) 0.048(5) 0.015(3) 0.020(4) 0.010(3)
O18 0.045(5) 0.023(4) 0.034(4) 0.006(3) 0.015(4) 0.010(3)
O19 0.016(4) 0.039(4) 0.039(4) 0.017(3) 0.007(3) 0.005(3)
O20 0.031(4) 0.041(4) 0.036(4) 0.022(4) 0.002(4) 0.012(4)
Cl4 0.0795(13) 0.0409(9) 0.0356(9) 0.0029(7) -0.0076(8) 0.0186(9)
Cl5 0.0300(8) 0.0234(6) 0.0357(7) 0.0138(5) 0.0071(6) 0.0063(5)
O25 0.145(5) 0.047(3) 0.068(3) 0.030(2) 0.075(3) 0.062(3)
O26 0.039(3) 0.080(3) 0.107(4) 0.051(3) -0.022(3) -0.026(2)
O27 0.043(2) 0.0321(19) 0.035(2) 0.0178(17) 0.0125(18) 0.0075(17)
O28 0.045(2) 0.037(2) 0.044(2) 0.0263(18) 0.0019(19) 0.0092(18)
O29 0.054(3) 0.040(2) 0.043(2) 0.0154(19) 0.009(2) 0.022(2)
C57 0.040(4) 0.057(4) 0.043(4) 0.021(3) 0.013(3) 0.011(3)
C58 0.037(3) 0.042(3) 0.018(3) 0.009(2) 0.002(2) 0.013(3)
C59 0.039(4) 0.044(3) 0.049(4) 0.001(3) -0.009(3) 0.012(3)
O30 0.061(3) 0.038(2) 0.040(2) 0.0135(19) 0.012(2) 0.024(2)
C60 0.036(4) 0.048(3) 0.043(4) 0.019(3) 0.011(3) 0.004(3)
C61 0.033(3) 0.041(3) 0.017(3) 0.004(2) 0.006(2) 0.012(3)
C62 0.027(3) 0.040(3) 0.028(3) 0.003(2) 0.000(2) 0.007(3)
O31 0.070(3) 0.062(3) 0.041(3) 0.000(2) 0.006(2) 0.020(2)
C63 0.070(5) 0.042(4) 0.049(4) 0.009(3) 0.022(4) -0.001(3)
C64 0.039(4) 0.040(3) 0.038(4) 0.003(3) -0.011(3) 0.008(3)
C65 0.056(5) 0.156(8) 0.031(4) 0.048(5) 0.019(3) 0.008(5)

loop_
_atom_type_symbol
_atom_type_description
_atom_type_scat_dispersion_real
_atom_type_scat_dispersion_imag
_atom_type_scat_source
C C 0.0033 0.0016 'International Tables Vol C Tables 4.2.6.8 and 6.1.1.4'
H H 0.0000 0.0000 'International Tables Vol C Tables 4.2.6.8 and 6.1.1.4'
Cl Cl 0.1484 0.1585 'International Tables Vol C Tables 4.2.6.8 and 6.1.1.4'
Fe Fe 0.3463 0.8444 'International Tables Vol C Tables 4.2.6.8 and 6.1.1.4'
N N 0.0061 0.0033 'International Tables Vol C Tables 4.2.6.8 and 6.1.1.4'
O O 0.0106 0.0060 'International Tables Vol C Tables 4.2.6.8 and 6.1.1.4'

loop_
_geom_angle_atom_site_label_1
_geom_angle_atom_site_label_2
_geom_angle_atom_site_label_3
_geom_angle
_geom_angle_site_symmetry_1
_geom_angle_site_symmetry_3
N3 Fe1 N1 80.14(15) . .
N3 Fe1 N5 80.36(15) . .
N3 Fe1 N6 101.16(14) . .
N3 Fe1 N8 177.36(15) . .
N3 Fe1 N10 98.05(15) . .
N5 Fe1 N1 160.50(15) . .
N5 Fe1 N6 93.21(15) . .
N5 Fe1 N10 88.69(15) . .
N6 Fe1 N1 90.12(15) . .
N8 Fe1 N1 102.19(15) . .
N8 Fe1 N5 97.31(15) . .
N8 Fe1 N6 80.16(14) . .
N8 Fe1 N10 80.60(15) . .
N10 Fe1 N1 94.45(15) . .
N10 Fe1 N6 160.75(14) . .
C12 O2 C13 115.3(4) . .
C26 O4 C27 118.1(4) . .
N2 N1 Fe1 112.1(3) . .
C1 N1 Fe1 142.4(3) . .
C1 N1 N2 104.9(4) . .
N1 N2 C4 116.7(3) . .
C3 N2 N1 110.8(4) . .
C3 N2 C4 132.5(4) . .
C4 N3 Fe1 120.7(3) . .
C4 N3 C8 119.4(4) . .
C8 N3 Fe1 120.0(3) . .
N5 N4 C8 115.9(3) . .
C9 N4 N5 110.9(4) . .
C9 N4 C8 133.1(4) . .
N4 N5 Fe1 112.8(3) . .
C11 N5 Fe1 142.2(3) . .
C11 N5 N4 105.0(4) . .
N7 N6 Fe1 112.2(3) . .
C15 N6 Fe1 142.4(3) . .
C15 N6 N7 105.3(4) . .
N6 N7 C18 116.7(4) . .
C17 N7 N6 110.4(3) . .
C17 N7 C18 132.9(4) . .
C18 N8 Fe1 120.5(3) . .
C18 N8 C22 119.6(4) . .
C22 N8 Fe1 119.7(3) . .
N10 N9 C22 116.4(3) . .
C23 N9 N10 110.9(3) . .
C23 N9 C22 132.6(4) . .
N9 N10 Fe1 112.4(3) . .
C25 N10 Fe1 142.5(3) . .
C25 N10 N9 105.0(3) . .
N1 C1 H1 124.5 . .
N1 C1 C2 111.1(4) . .
C2 C1 H1 124.5 . .
C1 C2 H2 126.7 . .
C3 C2 C1 106.5(4) . .
C3 C2 H2 126.7 . .
N2 C3 C2 106.7(4) . .
N2 C3 H3 126.7 . .
C2 C3 H3 126.7 . .
N3 C4 N2 110.2(4) . .
N3 C4 C5 123.0(4) . .
C5 C4 N2 126.8(4) . .
C4 C5 H5 121.6 . .
C4 C5 C6 116.7(4) . .
C6 C5 H5 121.6 . .
C5 C6 C12 117.1(4) . .
C7 C6 C5 121.4(4) . .
C7 C6 C12 121.5(4) . .
C6 C7 H7 121.3 . .
C8 C7 C6 117.5(4) . .
C8 C7 H7 121.3 . .
N3 C8 N4 110.7(4) . .
N3 C8 C7 122.0(4) . .
C7 C8 N4 127.3(4) . .
N4 C9 H9 126.3 . .
N4 C9 C10 107.4(4) . .
C10 C9 H9 126.3 . .
C9 C10 H10 126.9 . .
C9 C10 C11 106.2(4) . .
C11 C10 H10 126.9 . .
N5 C11 C10 110.6(4) . .
N5 C11 H11 124.7 . .
C10 C11 H11 124.7 . .
O1 C12 O2 125.8(4) . .
O1 C12 C6 122.6(5) . .
O2 C12 C6 111.6(4) . .
O2 C13 H13A 109.6 . .
O2 C13 H13B 109.6 . .
O2 C13 C14 110.1(4) . .
H13A C13 H13B 108.1 . .
C14 C13 H13A 109.6 . .
C14 C13 H13B 109.6 . .
C13 C14 H14A 109.5 . .
C13 C14 H14B 109.5 . .
C13 C14 H14C 109.5 . .
H14A C14 H14B 109.5 . .
H14A C14 H14C 109.5 . .
H14B C14 H14C 109.5 . .
N6 C15 H15 124.5 . .
N6 C15 C16 111.0(4) . .
C16 C15 H15 124.5 . .
C15 C16 H16 127.3 . .
C17 C16 C15 105.3(4) . .
C17 C16 H16 127.3 . .
N7 C17 C16 107.9(4) . .
N7 C17 H17 126.1 . .
C16 C17 H17 126.1 . .
N8 C18 N7 110.4(4) . .
N8 C18 C19 123.0(4) . .
C19 C18 N7 126.6(4) . .
C18 C19 H19 122.0 . .
C18 C19 C20 115.9(4) . .
C20 C19 H19 122.0 . .
C19 C20 C26 116.8(4) . .
C21 C20 C19 121.8(4) . .
C21 C20 C26 121.4(4) . .
C20 C21 H21 121.6 . .
C22 C21 C20 116.8(4) . .
C22 C21 H21 121.6 . .
N8 C22 N9 110.7(4) . .
N8 C22 C21 122.8(4) . .
C21 C22 N9 126.4(4) . .
N9 C23 H23 126.8 . .
N9 C23 C24 106.4(4) . .
C24 C23 H23 126.8 . .
C23 C24 H24 126.8 . .
C23 C24 C25 106.4(4) . .
C25 C24 H24 126.8 . .
N10 C25 C24 111.3(4) . .
N10 C25 H25 124.3 . .
C24 C25 H25 124.3 . .
O3 C26 O4 125.6(4) . .
O3 C26 C20 124.1(4) . .
O4 C26 C20 110.4(4) . .
O4 C27 H27A 109.8 . .
O4 C27 H27B 109.8 . .
O4 C27 C28 109.6(4) . .
H27A C27 H27B 108.2 . .
C28 C27 H27A 109.8 . .
C28 C27 H27B 109.8 . .
C27 C28 H28A 109.5 . .
C27 C28 H28B 109.5 . .
C27 C28 H28C 109.5 . .
H28A C28 H28B 109.5 . .
H28A C28 H28C 109.5 . .
H28B C28 H28C 109.5 . .
N11 Fe2 N15 160.52(14) . .
N11 Fe2 N16 90.02(15) . .
N11 Fe2 N20 93.47(15) . .
N13 Fe2 N11 80.46(14) . .
N13 Fe2 N15 80.06(14) . .
N13 Fe2 N16 99.11(15) . .
N13 Fe2 N20 100.72(15) . .
N15 Fe2 N16 93.08(15) . .
N15 Fe2 N20 90.10(15) . .
N18 Fe2 N11 98.79(15) . .
N18 Fe2 N13 178.77(15) . .
N18 Fe2 N15 100.69(15) . .
N18 Fe2 N16 79.90(15) . .
N18 Fe2 N20 80.27(15) . .
N20 Fe2 N16 160.17(15) . .
C40 O6 C41 118.4(4) . .
C54 O8 C55 118.1(4) . .
N12 N11 Fe2 112.4(3) . .
C29 N11 Fe2 142.5(3) . .
C29 N11 N12 105.0(4) . .
N11 N12 C32 116.6(3) . .
C31 N12 N11 110.8(3) . .
C31 N12 C32 132.6(4) . .
C32 N13 Fe2 119.7(3) . .
C36 N13 Fe2 120.8(3) . .
C36 N13 C32 119.4(4) . .
N15 N14 C36 116.2(3) . .
C37 N14 N15 110.6(3) . .
C37 N14 C36 133.2(4) . .
N14 N15 Fe2 112.3(3) . .
C39 N15 Fe2 142.9(3) . .
C39 N15 N14 104.6(4) . .
N17 N16 Fe2 112.4(3) . .
C43 N16 Fe2 143.0(3) . .
C43 N16 N17 104.5(4) . .
N16 N17 C46 116.3(4) . .
C45 N17 N16 110.8(4) . .
C45 N17 C46 132.7(4) . .
C46 N18 Fe2 120.4(3) . .
C46 N18 C50 120.0(4) . .
C50 N18 Fe2 119.7(3) . .
N20 N19 C50 116.9(4) . .
C51 N19 N20 111.1(4) . .
C51 N19 C50 132.1(4) . .
N19 N20 Fe2 112.3(3) . .
C53 N20 Fe2 142.4(3) . .
C53 N20 N19 105.1(4) . .
N11 C29 H29 124.3 . .
N11 C29 C30 111.3(4) . .
C30 C29 H29 124.3 . .
C29 C30 H30 127.1 . .
C31 C30 C29 105.7(4) . .
C31 C30 H30 127.1 . .
N12 C31 C30 107.1(4) . .
N12 C31 H31 126.4 . .
C30 C31 H31 126.4 . .
N13 C32 N12 110.7(4) . .
N13 C32 C33 122.7(4) . .
C33 C32 N12 126.6(4) . .
C32 C33 H33 121.6 . .
C32 C33 C34 116.8(4) . .
C34 C33 H33 121.6 . .
C33 C34 C35 121.9(4) . .
C33 C34 C40 120.9(4) . .
C35 C34 C40 117.2(4) . .
C34 C35 H35 121.9 . .
C36 C35 C34 116.2(4) . .
C36 C35 H35 121.9 . .
N13 C36 N14 110.4(4) . .
N13 C36 C35 122.9(4) . .
C35 C36 N14 126.7(4) . .
N14 C37 H37 126.3 . .
N14 C37 C38 107.3(4) . .
C38 C37 H37 126.3 . .
C37 C38 H38 127.1 . .
C37 C38 C39 105.8(4) . .
C39 C38 H38 127.1 . .
N15 C39 C38 111.6(4) . .
N15 C39 H39 124.2 . .
C38 C39 H39 124.2 . .
O5 C40 O6 125.9(4) . .
O5 C40 C34 123.8(4) . .
O6 C40 C34 110.3(4) . .
O6 C41 H41A 109.8 . .
O6 C41 H41B 109.8 . .
O6 C41 C42 109.5(4) . .
H41A C41 H41B 108.2 . .
C42 C41 H41A 109.8 . .
C42 C41 H41B 109.8 . .
C41 C42 H42A 109.5 . .
C41 C42 H42B 109.5 . .
C41 C42 H42C 109.5 . .
H42A C42 H42B 109.5 . .
H42A C42 H42C 109.5 . .
H42B C42 H42C 109.5 . .
N16 C43 H43 124.4 . .
N16 C43 C44 111.1(4) . .
C44 C43 H43 124.4 . .
C43 C44 H44 126.9 . .
C45 C44 C43 106.1(4) . .
C45 C44 H44 126.9 . .
N17 C45 H45 126.3 . .
C44 C45 N17 107.4(4) . .
C44 C45 H45 126.3 . .
N18 C46 N17 110.7(4) . .
N18 C46 C47 122.6(4) . .
C47 C46 N17 126.6(4) . .
C46 C47 H47 121.8 . .
C46 C47 C48 116.4(4) . .
C48 C47 H47 121.8 . .
C47 C48 C54 121.2(4) . .
C49 C48 C47 121.4(4) . .
C49 C48 C54 117.4(4) . .
C48 C49 H49 121.3 . .
C50 C49 C48 117.5(4) . .
C50 C49 H49 121.3 . .
N18 C50 N19 110.8(4) . .
N18 C50 C49 121.9(4) . .
C49 C50 N19 127.3(4) . .
N19 C51 H51 126.6 . .
N19 C51 C52 106.8(4) . .
C52 C51 H51 126.6 . .
C51 C52 H52 127.0 . .
C51 C52 C53 106.0(4) . .
C53 C52 H52 127.0 . .
N20 C53 C52 111.0(4) . .
N20 C53 H53 124.5 . .
C52 C53 H53 124.5 . .
O7 C54 O8 125.3(4) . .
O7 C54 C48 122.3(5) . .
O8 C54 C48 112.4(4) . .
O8 C55 H55A 109.5 . .
O8 C55 H55B 109.5 . .
O8 C55 C56 110.6(4) . .
H55A C55 H55B 108.1 . .
C56 C55 H55A 109.5 . .
C56 C55 H55B 109.5 . .
C55 C56 H56A 109.5 . .
C55 C56 H56B 109.5 . .
C55 C56 H56C 109.5 . .
H56A C56 H56B 109.5 . .
H56A C56 H56C 109.5 . .
H56B C56 H56C 109.5 . .
O9 Cl1 O10 109.1(3) . .
O9 Cl1 O11 106.9(3) . .
O10 Cl1 O11 108.7(2) . .
O12 Cl1 O9 113.3(4) . .
O12 Cl1 O10 109.4(3) . .
O12 Cl1 O11 109.3(2) . .
O13 Cl2 O13 180.0 . 2_677
O13 Cl2 O14 117.3(4) 2_677 2_677
O13 Cl2 O14 62.7(4) 2_677 .
O13 Cl2 O14 117.3(4) . .
O13 Cl2 O14 62.7(4) . 2_677
O13 Cl2 O15 65.6(4) 2_677 .
O13 Cl2 O15 114.4(4) 2_677 2_677
O13 Cl2 O15 65.6(4) . 2_677
O13 Cl2 O15 114.4(4) . .
O13 Cl2 O16 108.9(4) . .
O13 Cl2 O16 71.1(4) . 2_677
O13 Cl2 O16 108.9(4) 2_677 2_677
O13 Cl2 O16 71.1(4) 2_677 .
O14 Cl2 O14 180.0(4) . 2_677
O14 Cl2 O15 70.6(4) 2_677 .
O14 Cl2 O15 109.4(4) 2_677 2_677
O14 Cl2 O15 109.4(4) . .
O14 Cl2 O15 70.6(4) . 2_677
O14 Cl2 O16 76.9(3) 2_677 .
O14 Cl2 O16 103.1(3) . .
O14 Cl2 O16 76.9(3) . 2_677
O14 Cl2 O16 103.1(3) 2_677 2_677
O15 Cl2 O15 180.0 . 2_677
O15 Cl2 O16 78.0(4) . 2_677
O15 Cl2 O16 102.0(4) . .
O15 Cl2 O16 78.0(4) 2_677 .
O15 Cl2 O16 102.0(4) 2_677 2_677
O16 Cl2 O16 180.0 . 2_677
Cl2 O13 O14 62.4(4) . 2_677
Cl2 O13 O15 61.3(4) . 2_677
Cl2 O13 O16 60.9(3) . 2_677
O14 O13 O15 106.2(6) 2_677 2_677
O14 O13 O16 97.0(5) 2_677 2_677
O15 O13 O16 94.0(5) 2_677 2_677
Cl2 O14 O13 54.9(3) . 2_677
Cl2 O14 O15 55.2(3) . 2_677
O13 O14 O15 97.1(5) 2_677 2_677
Cl2 O15 O13 53.1(4) . 2_677
Cl2 O15 O14 54.2(3) . 2_677
O13 O15 O14 95.7(5) 2_677 2_677
Cl2 O16 O13 48.0(3) . 2_677
O17 Cl3 O17 180.0 2_776 .
O17 Cl3 O18 75.3(4) 2_776 2_776
O17 Cl3 O18 75.3(4) . .
O17 Cl3 O18 104.7(4) 2_776 .
O17 Cl3 O18 104.7(4) . 2_776
O17 Cl3 O19 67.1(4) 2_776 .
O17 Cl3 O19 112.9(4) 2_776 2_776
O17 Cl3 O19 112.9(4) . .
O17 Cl3 O19 67.1(4) . 2_776
O17 Cl3 O20 58.7(4) 2_776 2_776
O17 Cl3 O20 121.3(4) 2_776 .
O17 Cl3 O20 58.7(4) . .
O17 Cl3 O20 121.3(4) . 2_776
O18 Cl3 O18 180.0 2_776 .
O19 Cl3 O18 99.4(4) 2_776 .
O19 Cl3 O18 80.6(4) 2_776 2_776
O19 Cl3 O18 80.6(4) . .
O19 Cl3 O18 99.4(4) . 2_776
O19 Cl3 O19 180.00(8) . 2_776
O20 Cl3 O18 103.4(4) . .
O20 Cl3 O18 103.4(4) 2_776 2_776
O20 Cl3 O18 76.6(4) . 2_776
O20 Cl3 O18 76.6(4) 2_776 .
O20 Cl3 O19 111.8(4) 2_776 .
O20 Cl3 O19 111.8(4) . 2_776
O20 Cl3 O19 68.2(4) . .
O20 Cl3 O19 68.2(4) 2_776 2_776
O20 Cl3 O20 180.0(4) 2_776 .
Cl3 O17 O19 60.2(3) . 2_776
O20 O17 Cl3 62.1(4) . .
O20 O17 O19 109.0(6) . 2_776
Cl3 O19 O17 52.6(3) . 2_776
Cl3 O19 O20 53.4(3) . .
O17 O19 O20 97.7(5) 2_776 .
Cl3 O20 O19 58.4(3) . .
O17 O20 Cl3 59.2(4) . .
O17 O20 O19 105.6(6) . .
O21A Cl4 O22A 122.7(5) . .
O21A Cl4 O23A 121.0(5) . .
O21A Cl4 O24A 101.6(5) . .
O21B Cl4 O23B 106.1(7) . .
O21B Cl4 O24B 88.9(10) . .
O22A Cl4 O24A 86.6(5) . .
O22B Cl4 O21B 95.0(9) . .
O22B Cl4 O23B 98.3(9) . .
O22B Cl4 O24B 148.0(12) . .
O23A Cl4 O22A 114.9(5) . .
O23A Cl4 O24A 92.6(5) . .
O23B Cl4 O24B 111.1(10) . .
O25 Cl5 O26 113.0(3) . .
O25 Cl5 O27 108.9(2) . .
O25 Cl5 O28 109.5(3) . .
O26 Cl5 O27 107.6(3) . .
O26 Cl5 O28 109.2(2) . .
O27 Cl5 O28 108.6(2) . .
H57A C57 H57B 109.5 . .
H57A C57 H57C 109.5 . .
H57B C57 H57C 109.5 . .
C58 C57 H57A 109.5 . .
C58 C57 H57B 109.5 . .
C58 C57 H57C 109.5 . .
O29 C58 C57 121.7(5) . .
O29 C58 C59 121.7(5) . .
C59 C58 C57 116.6(5) . .
C58 C59 H59A 109.5 . .
C58 C59 H59B 109.5 . .
C58 C59 H59C 109.5 . .
H59A C59 H59B 109.5 . .
H59A C59 H59C 109.5 . .
H59B C59 H59C 109.5 . .
H60A C60 H60B 109.5 . .
H60A C60 H60C 109.5 . .
H60B C60 H60C 109.5 . .
C61 C60 H60A 109.5 . .
C61 C60 H60B 109.5 . .
C61 C60 H60C 109.5 . .
O30 C61 C60 122.4(5) . .
O30 C61 C62 121.2(5) . .
C60 C61 C62 116.4(4) . .
C61 C62 H62A 109.5 . .
C61 C62 H62B 109.5 . .
C61 C62 H62C 109.5 . .
H62A C62 H62B 109.5 . .
H62A C62 H62C 109.5 . .
H62B C62 H62C 109.5 . .
H63A C63 H63B 109.5 . .
H63A C63 H63C 109.5 . .
H63B C63 H63C 109.5 . .
C64 C63 H63A 109.5 . .
C64 C63 H63B 109.5 . .
C64 C63 H63C 109.5 . .
O31 C64 C63 119.2(6) . .
O31 C64 C65 120.9(6) . .
C65 C64 C63 119.8(5) . .
C64 C65 H65A 109.5 . .
C64 C65 H65B 109.5 . .
C64 C65 H65C 109.5 . .
H65A C65 H65B 109.5 . .
H65A C65 H65C 109.5 . .
H65B C65 H65C 109.5 . .

loop_
_geom_bond_atom_site_label_1
_geom_bond_atom_site_label_2
_geom_bond_distance
_geom_bond_site_symmetry_2
Fe1 N1 1.975(4) .
Fe1 N3 1.889(3) .
Fe1 N5 1.956(4) .
Fe1 N6 1.969(4) .
Fe1 N8 1.893(3) .
Fe1 N10 1.962(4) .
O1 C12 1.194(6) .
O2 C12 1.338(6) .
O2 C13 1.473(5) .
O3 C26 1.208(5) .
O4 C26 1.335(5) .
O4 C27 1.460(5) .
N1 N2 1.385(5) .
N1 C1 1.323(6) .
N2 C3 1.357(5) .
N2 C4 1.402(5) .
N3 C4 1.342(5) .
N3 C8 1.345(5) .
N4 N5 1.387(5) .
N4 C8 1.399(5) .
N4 C9 1.346(6) .
N5 C11 1.334(5) .
N6 N7 1.381(4) .
N6 C15 1.323(5) .
N7 C17 1.352(5) .
N7 C18 1.401(5) .
N8 C18 1.333(5) .
N8 C22 1.335(5) .
N9 N10 1.378(5) .
N9 C22 1.408(5) .
N9 C23 1.367(5) .
N10 C25 1.328(5) .
C1 H1 0.9300 .
C1 C2 1.394(6) .
C2 H2 0.9300 .
C2 C3 1.362(6) .
C3 H3 0.9300 .
C4 C5 1.371(6) .
C5 H5 0.9300 .
C5 C6 1.392(6) .
C6 C7 1.389(6) .
C6 C12 1.508(6) .
C7 H7 0.9300 .
C7 C8 1.376(6) .
C9 H9 0.9300 .
C9 C10 1.365(6) .
C10 H10 0.9300 .
C10 C11 1.401(6) .
C11 H11 0.9300 .
C13 H13A 0.9700 .
C13 H13B 0.9700 .
C13 C14 1.489(7) .
C14 H14A 0.9600 .
C14 H14B 0.9600 .
C14 H14C 0.9600 .
C15 H15 0.9300 .
C15 C16 1.407(6) .
C16 H16 0.9300 .
C16 C17 1.363(6) .
C17 H17 0.9300 .
C18 C19 1.387(6) .
C19 H19 0.9300 .
C19 C20 1.405(6) .
C20 C21 1.386(6) .
C20 C26 1.496(6) .
C21 H21 0.9300 .
C21 C22 1.379(6) .
C23 H23 0.9300 .
C23 C24 1.368(6) .
C24 H24 0.9300 .
C24 C25 1.389(6) .
C25 H25 0.9300 .
C27 H27A 0.9700 .
C27 H27B 0.9700 .
C27 C28 1.500(6) .
C28 H28A 0.9600 .
C28 H28B 0.9600 .
C28 H28C 0.9600 .
Fe2 N11 1.964(4) .
Fe2 N13 1.896(3) .
Fe2 N15 1.969(4) .
Fe2 N16 1.977(4) .
Fe2 N18 1.893(3) .
Fe2 N20 1.974(4) .
O5 C40 1.202(5) .
O6 C40 1.338(5) .
O6 C41 1.455(5) .
O7 C54 1.203(6) .
O8 C54 1.315(6) .
O8 C55 1.464(5) .
N11 N12 1.384(4) .
N11 C29 1.322(6) .
N12 C31 1.359(5) .
N12 C32 1.399(5) .
N13 C32 1.345(5) .
N13 C36 1.330(5) .
N14 N15 1.391(5) .
N14 C36 1.407(5) .
N14 C37 1.362(5) .
N15 C39 1.333(5) .
N16 N17 1.379(5) .
N16 C43 1.329(5) .
N17 C45 1.351(5) .
N17 C46 1.401(5) .
N18 C46 1.336(5) .
N18 C50 1.346(5) .
N19 N20 1.372(5) .
N19 C50 1.396(5) .
N19 C51 1.360(6) .
N20 C53 1.328(5) .
C29 H29 0.9300 .
C29 C30 1.405(6) .
C30 H30 0.9300 .
C30 C31 1.366(6) .
C31 H31 0.9300 .
C32 C33 1.375(6) .
C33 H33 0.9300 .
C33 C34 1.380(6) .
C34 C35 1.401(6) .
C34 C40 1.507(6) .
C35 H35 0.9300 .
C35 C36 1.381(6) .
C37 H37 0.9300 .
C37 C38 1.368(6) .
C38 H38 0.9300 .
C38 C39 1.396(6) .
C39 H39 0.9300 .
C41 H41A 0.9700 .
C41 H41B 0.9700 .
C41 C42 1.500(6) .
C42 H42A 0.9600 .
C42 H42B 0.9600 .
C42 H42C 0.9600 .
C43 H43 0.9300 .
C43 C44 1.393(6) .
C44 H44 0.9300 .
C44 C45 1.351(6) .
C45 H45 0.9300 .
C46 C47 1.384(6) .
C47 H47 0.9300 .
C47 C48 1.401(6) .
C48 C49 1.388(6) .
C48 C54 1.492(6) .
C49 H49 0.9300 .
C49 C50 1.378(6) .
C51 H51 0.9300 .
C51 C52 1.365(6) .
C52 H52 0.9300 .
C52 C53 1.398(6) .
C53 H53 0.9300 .
C55 H55A 0.9700 .
C55 H55B 0.9700 .
C55 C56 1.483(8) .
C56 H56A 0.9600 .
C56 H56B 0.9600 .
C56 H56C 0.9600 .
Cl1 O9 1.422(4) .
Cl1 O10 1.439(3) .
Cl1 O11 1.444(4) .
Cl1 O12 1.394(4) .
Cl2 O13 1.333(6) 2_677
Cl2 O13 1.333(6) .
Cl2 O14 1.444(6) .
Cl2 O14 1.444(6) 2_677
Cl2 O15 1.462(7) 2_677
Cl2 O15 1.462(7) .
Cl2 O16 1.569(6) 2_677
Cl2 O16 1.569(6) .
O13 O14 1.448(10) 2_677
O13 O15 1.518(9) 2_677
O13 O16 1.698(9) 2_677
O14 O15 1.680(9) 2_677
Cl3 O17 1.343(6) 2_776
Cl3 O17 1.344(6) .
Cl3 O18 1.621(6) 2_776
Cl3 O18 1.621(6) .
Cl3 O19 1.467(6) .
Cl3 O19 1.467(6) 2_776
Cl3 O20 1.382(6) .
Cl3 O20 1.382(6) 2_776
O17 O19 1.557(9) 2_776
O17 O20 1.336(9) .
O19 O20 1.598(9) .
Cl4 O21A 1.341(8) .
Cl4 O21B 1.420(13) .
Cl4 O22A 1.427(8) .
Cl4 O22B 1.400(17) .
Cl4 O23A 1.346(8) .
Cl4 O23B 1.493(13) .
Cl4 O24A 1.532(7) .
Cl4 O24B 1.55(2) .
Cl5 O25 1.414(4) .
Cl5 O26 1.426(4) .
Cl5 O27 1.439(3) .
Cl5 O28 1.444(3) .
O29 C58 1.218(6) .
C57 H57A 0.9600 .
C57 H57B 0.9600 .
C57 H57C 0.9600 .
C57 C58 1.490(7) .
C58 C59 1.489(7) .
C59 H59A 0.9600 .
C59 H59B 0.9600 .
C59 H59C 0.9600 .
O30 C61 1.213(6) .
C60 H60A 0.9600 .
C60 H60B 0.9600 .
C60 H60C 0.9600 .
C60 C61 1.481(7) .
C61 C62 1.507(7) .
C62 H62A 0.9600 .
C62 H62B 0.9600 .
C62 H62C 0.9600 .
O31 C64 1.240(6) .
C63 H63A 0.9600 .
C63 H63B 0.9600 .
C63 H63C 0.9600 .
C63 C64 1.477(8) .
C64 C65 1.417(8) .
C65 H65A 0.9600 .
C65 H65B 0.9600 .
C65 H65C 0.9600 .
